data_7050051
loop_
_publ_author_name
'Yanmei Zhang'
'Ana M. Santos'
'Eberhardt Herdtweck'
'Janos Mink'
'Fritz E. K\"uhn'

_publ_section_title
;
 Organonitrile ligated silver complexes with perfluorinated weakly
 coordinating anions and their catalytic application for coupling
 reactions
;
_journal_issue 2
_journal_name_full 'New Journal of Chemistry'
_journal_page_first 366
_journal_paper_doi 10.1039/b414060e
_journal_volume 29
_journal_year 2005
_chemical_formula_moiety 'C32 H12 B F24, C4 H6 Ag N2'
_chemical_formula_sum 'C36 H18 Ag B F24 N2'
_chemical_formula_weight 1053.20
_chemical_name_systematic
;
?
;
_space_group_IT_number 2
_symmetry_cell_setting triclinic
_symmetry_space_group_name_Hall '-P 1'
_symmetry_space_group_name_H-M 'P -1'
_atom_sites_solution_hydrogens difmap
_atom_sites_solution_primary direct
_atom_sites_solution_secondary difmap
_cell_angle_alpha 75.0063(4)
_cell_angle_beta 76.7008(4)
_cell_angle_gamma 64.5828(4)
_cell_formula_units_Z 2
_cell_length_a 12.6083(1)
_cell_length_b 12.8156(1)
_cell_length_c 13.7369(1)
_cell_measurement_reflns_used 7015
_cell_measurement_temperature 123(1)
_cell_measurement_theta_max 25.34
_cell_measurement_theta_min 1.79
_cell_volume 1918.45(3)
_computing_cell_refinement 'DENZO (Nonius, 2001b)'
_computing_data_collection 'Kappa-CCD Control Software (Nonius, 2001a)'
_computing_data_reduction 'DENZO (Nonius, 2001b)'
_computing_molecular_graphics 'PLATON (Spek, 2001)'
_computing_publication_material 'PLATON (Spek, 2001)'
_computing_structure_refinement 'SHELXL97 (Sheldrick, 1998)'
_computing_structure_solution 'SIR92 (Altomare, 1994)'
_diffrn_ambient_temperature 123(1)
_diffrn_detector ' CCD plate '
_diffrn_detector_area_resol_mean 18
_diffrn_measured_fraction_theta_full 1.000
_diffrn_measured_fraction_theta_max 1.000
_diffrn_measurement_device ' \k-geometry diffractometer '
_diffrn_measurement_device_type ' Nonius \k-CCD diffractometer'
_diffrn_measurement_method ' phi- and omega-rotation '
_diffrn_radiation_monochromator graphite
_diffrn_radiation_source 'NONIUS FR 591 rotating anode'
_diffrn_radiation_type 'Mo K\a'
_diffrn_radiation_wavelength 0.71073
_diffrn_reflns_av_R_equivalents 0.042
_diffrn_reflns_av_sigmaI/netI 0.0216
_diffrn_reflns_limit_h_max 15
_diffrn_reflns_limit_h_min -15
_diffrn_reflns_limit_k_max 15
_diffrn_reflns_limit_k_min -15
_diffrn_reflns_limit_l_max 16
_diffrn_reflns_limit_l_min -16
_diffrn_reflns_number 39206
_diffrn_reflns_theta_full 25.34
_diffrn_reflns_theta_max 25.34
_diffrn_reflns_theta_min 1.79
_diffrn_standards_decay_% 0
_exptl_absorpt_coefficient_mu 0.674
_exptl_absorpt_correction_T_max 0.776
_exptl_absorpt_correction_T_min 0.667
_exptl_absorpt_correction_type multi-scan
_exptl_absorpt_process_details '(applied during the scaling procedure; Nonius, 2001b)'
_exptl_crystal_colour colorless
_exptl_crystal_density_diffrn 1.823
_exptl_crystal_density_meas ?
_exptl_crystal_density_method none
_exptl_crystal_description fragment
_exptl_crystal_F_000 1032
_exptl_crystal_size_max 0.81
_exptl_crystal_size_mid 0.43
_exptl_crystal_size_min 0.38
_refine_diff_density_max 0.583
_refine_diff_density_min -0.501
_refine_diff_density_rms 0.062
_refine_ls_goodness_of_fit_ref 1.022
_refine_ls_hydrogen_treatment refall
_refine_ls_matrix_type full
_refine_ls_number_parameters 678
_refine_ls_number_reflns 7026
_refine_ls_number_restraints 0
_refine_ls_restrained_S_all 1.022
_refine_ls_R_factor_all 0.0467
_refine_ls_R_factor_gt 0.0369
_refine_ls_shift/su_max 0.000
_refine_ls_shift/su_mean 0.000
_refine_ls_structure_factor_coef Fsqd
_refine_ls_weighting_details 'w=1/[\s^2^(Fo^2^)+(Fo^2^)+(0.0435P)^2^+2.1466P] where P=(Fo^2^+2Fc^2^)/3'
_refine_ls_weighting_scheme sigma
_refine_ls_wR_factor_gt 0.0886
_refine_ls_wR_factor_ref 0.0940
_reflns_number_gt 5921
_reflns_number_total 7026
_reflns_threshold_expression I>2\s(I)
_cod_data_source_file b414060e.txt
_cod_data_source_block ZHAL-4377-123
_cod_depositor_comments
;
The following automatic conversions were performed:
'_symmetry_cell_setting' value 'Triclinic' changed to 'triclinic'
according to '/home/saulius/struct/CIF-dictionaries/cif_core.dic'
dictionary named 'cif_core.dic' version 2.4.1 from 2010-06-29.

Automatic conversion script
Id: cif_fix_enum 1527 2010-12-29 10:47:43Z saulius 

The following automatic conversions were performed:

'_exptl_crystal_density_meas' value 'none' was changed to '?' - the
value is perceived as not measured.

Automatic conversion script
Id: cif_fix_values 3008 2015-01-20 13:52:24Z robertas 
;
_cod_database_code 7050051

loop_
_symmetry_equiv_pos_as_xyz
x,y,z
-x,-y,-z

loop_
_atom_site_aniso_label
_atom_site_aniso_U_11
_atom_site_aniso_U_22
_atom_site_aniso_U_33
_atom_site_aniso_U_23
_atom_site_aniso_U_13
_atom_site_aniso_U_12
F1 0.0463(9) 0.0249(7) 0.0282(8) -0.0109(6) 0.0017(7) -0.0004(7)
F2 0.0432(9) 0.0349(8) 0.0329(8) -0.0024(7) -0.0078(7) 0.0072(7)
F3 0.0487(11) 0.0253(8) 0.1056(16) -0.0216(9) 0.0081(10) -0.0164(8)
F4 0.0505(10) 0.0369(9) 0.0467(10) -0.0039(7) 0.0199(8) -0.0210(8)
F5 0.0392(9) 0.0700(11) 0.0347(8) -0.0328(8) 0.0077(7) -0.0249(8)
F6 0.0219(7) 0.0443(9) 0.0407(8) -0.0137(7) 0.0021(6) -0.0112(7)
F7 0.0368(9) 0.0518(10) 0.0508(10) -0.0006(8) -0.0075(7) -0.0308(8)
F8 0.0277(8) 0.0396(9) 0.0683(11) -0.0057(8) -0.0188(8) -0.0056(7)
F9 0.0326(8) 0.0951(14) 0.0336(9) -0.0256(9) -0.0029(7) -0.0295(9)
F10 0.0334(11) 0.134(3) 0.0496(13) -0.0614(15) 0.0061(9) -0.0100(13)
F11 0.091(2) 0.0848(18) 0.0330(10) -0.0209(10) -0.0022(10) -0.0618(15)
F12 0.159(3) 0.0288(11) 0.0195(9) -0.0037(8) -0.0206(12) -0.0066(13)
F13 0.0693(13) 0.0728(13) 0.0668(12) -0.0541(11) 0.0388(10) -0.0475(11)
F14 0.0412(9) 0.0436(9) 0.0845(13) -0.0356(9) -0.0221(9) -0.0114(8)
F15 0.1304(19) 0.0258(9) 0.0525(11) 0.0025(8) -0.0452(12) -0.0336(10)
F16 0.0363(9) 0.0214(8) 0.0792(12) -0.0075(8) -0.0112(8) -0.0065(7)
F17 0.0436(9) 0.0396(9) 0.0533(10) -0.0185(8) -0.0306(8) 0.0062(7)
F18 0.0287(8) 0.0490(10) 0.0391(9) -0.0110(7) 0.0058(7) 0.0044(7)
F19 0.0553(14) 0.0892(19) 0.0367(11) -0.0311(12) -0.0263(10) 0.0167(12)
F20 0.078(2) 0.143(3) 0.0302(11) -0.0290(13) 0.0130(10) -0.0677(19)
F21 0.198(3) 0.0296(11) 0.0339(11) -0.0119(9) -0.0339(15) -0.0316(16)
F22 0.0421(9) 0.0313(8) 0.0285(8) -0.0002(6) 0.0020(6) -0.0124(7)
F23 0.0424(10) 0.0381(9) 0.0440(10) 0.0071(7) -0.0037(8) 0.0046(8)
F24 0.1254(18) 0.0434(10) 0.0499(11) 0.0071(8) -0.0297(11) -0.0582(12)
C11 0.0195(11) 0.0214(11) 0.0195(11) -0.0077(9) -0.0048(8) -0.0076(9)
C12 0.0203(11) 0.0227(11) 0.0192(11) -0.0076(9) -0.0018(9) -0.0078(9)
C13 0.0229(12) 0.0183(11) 0.0266(12) -0.0063(9) -0.0063(9) -0.0054(9)
C14 0.0255(12) 0.0216(12) 0.0222(11) -0.0031(9) -0.0049(9) -0.0111(10)
C15 0.0218(11) 0.0259(12) 0.0206(11) -0.0076(9) -0.0015(9) -0.0125(10)
C16 0.0191(11) 0.0183(11) 0.0242(11) -0.0071(9) -0.0045(9) -0.0056(10)
C17 0.0331(14) 0.0236(12) 0.0308(13) -0.0067(10) 0.0010(11) -0.0075(11)
C18 0.0276(13) 0.0299(13) 0.0267(12) -0.0083(10) 0.0018(10) -0.0136(11)
C21 0.0208(11) 0.0144(10) 0.0223(11) -0.0036(8) -0.0026(9) -0.0063(9)
C22 0.0245(12) 0.0195(11) 0.0188(11) -0.0039(9) -0.0026(9) -0.0090(9)
C23 0.0224(12) 0.0209(11) 0.0234(11) -0.0021(9) -0.0035(9) -0.0094(9)
C24 0.0233(12) 0.0247(12) 0.0238(12) -0.0061(9) 0.0020(10) -0.0094(10)
C25 0.0249(12) 0.0212(11) 0.0217(11) -0.0064(9) -0.0003(9) -0.0080(10)
C26 0.0212(12) 0.0205(11) 0.0227(11) -0.0058(9) -0.0044(9) -0.0075(9)
C27 0.0238(12) 0.0354(14) 0.0281(13) -0.0065(10) -0.0010(10) -0.0133(11)
C28 0.0281(13) 0.0326(14) 0.0249(12) -0.0112(10) 0.0000(10) -0.0097(11)
C31 0.0196(11) 0.0204(11) 0.0170(10) -0.0045(8) 0.0008(8) -0.0094(9)
C32 0.0201(11) 0.0173(11) 0.0200(11) -0.0040(9) -0.0008(9) -0.0055(9)
C33 0.0231(11) 0.0208(11) 0.0171(10) -0.0052(8) 0.0011(9) -0.0111(9)
C34 0.0195(11) 0.0264(12) 0.0199(11) -0.0048(9) -0.0023(9) -0.0116(10)
C35 0.0185(11) 0.0211(11) 0.0199(11) -0.0045(9) 0.0001(8) -0.0080(9)
C36 0.0208(11) 0.0201(11) 0.0206(11) -0.0092(9) 0.0017(9) -0.0096(9)
C37 0.0266(12) 0.0237(12) 0.0231(11) -0.0059(9) -0.0034(9) -0.0115(10)
C38 0.0226(12) 0.0280(12) 0.0277(12) -0.0095(10) -0.0026(9) -0.0086(10)
C41 0.0152(10) 0.0196(11) 0.0212(11) -0.0060(9) -0.0018(8) -0.0065(9)
C42 0.0214(11) 0.0199(11) 0.0212(11) -0.0042(9) -0.0034(9) -0.0068(9)
C43 0.0230(12) 0.0233(12) 0.0251(12) -0.0091(9) -0.0043(9) -0.0063(10)
C44 0.0280(13) 0.0186(12) 0.0294(12) -0.0092(10) -0.0065(10) -0.0070(10)
C45 0.0225(12) 0.0203(11) 0.0259(12) -0.0040(9) -0.0047(9) -0.0080(9)
C46 0.0205(11) 0.0245(12) 0.0197(12) -0.0075(9) -0.0023(9) -0.0078(9)
C47 0.0423(15) 0.0241(13) 0.0282(13) -0.0100(10) -0.0079(11) -0.0072(12)
C48 0.0404(15) 0.0252(13) 0.0276(13) -0.0061(10) -0.0048(11) -0.0127(11)
B 0.0196(12) 0.0207(12) 0.0195(12) -0.0074(10) -0.0024(10) -0.0067(10)
Ag1 0.0595(2) 0.0492(2) 0.0558(2) -0.0311(2) 0.0220(2) -0.0280(2)
N1 0.0365(13) 0.0407(13) 0.0399(13) -0.0149(11) -0.0020(11) -0.0165(11)
C1 0.0333(14) 0.0342(14) 0.0326(14) -0.0080(12) -0.0060(12) -0.0152(12)
C2 0.052(2) 0.052(2) 0.0393(18) -0.0202(15) 0.0069(15) -0.0226(17)
Ag2 0.0440(2) 0.0901(3) 0.0739(3) -0.0377(2) -0.0143(2) -0.0078(2)
N2 0.0376(15) 0.0552(17) 0.072(2) -0.0236(15) -0.0098(14) -0.0083(13)
C3 0.0312(15) 0.0327(15) 0.068(2) -0.0145(14) 0.0001(14) -0.0115(12)
C4 0.063(2) 0.051(2) 0.054(2) -0.0109(17) 0.0042(18) -0.023(2)

loop_
_atom_site_label
_atom_site_type_symbol
_atom_site_thermal_displace_type
_atom_site_fract_x
_atom_site_fract_y
_atom_site_fract_z
_atom_site_occupancy
_atom_site_U_iso_or_equiv
_atom_site_calc_flag
_atom_site_refinement_flags
F1 F Uani 0.02339(14) 0.70749(12) 0.65962(11) 1.000 0.0380(5) . .
F2 F Uani 0.02510(15) 0.73283(14) 0.49975(12) 1.000 0.0454(5) . .
F3 F Uani 0.14703(16) 0.77138(14) 0.55394(17) 1.000 0.0606(7) . .
F4 F Uani 0.47974(15) 0.51324(14) 0.35363(13) 1.000 0.0488(6) . .
F5 F Uani 0.45303(14) 0.36317(16) 0.34054(12) 1.000 0.0443(5) . .
F6 F Uani 0.56848(12) 0.34414(13) 0.44147(11) 1.000 0.0362(5) . .
F7 F Uani -0.22608(14) 0.24598(15) 0.85596(13) 1.000 0.0431(6) . .
F8 F Uani -0.26905(14) 0.42716(14) 0.79152(14) 1.000 0.0466(5) . .
F9 F Uani -0.15193(14) 0.29435(18) 0.70432(12) 1.000 0.0497(6) . .
F10 F Uani -0.11454(18) 0.3875(3) 1.12227(16) 0.913(4) 0.0736(11) . .
F11 F Uani 0.0514(2) 0.3960(2) 1.09116(14) 0.913(4) 0.0588(10) . .
F12 F Uani 0.0435(3) 0.23119(17) 1.14151(13) 0.913(4) 0.0787(11) . .
F13 F Uani 0.35824(18) 0.42473(18) 1.01591(15) 1.000 0.0628(7) . .
F14 F Uani 0.53932(15) 0.39116(15) 0.96480(15) 1.000 0.0511(6) . .
F15 F Uani 0.4095(2) 0.50626(14) 0.86960(14) 1.000 0.0646(8) . .
F16 F Uani 0.62987(14) -0.10038(13) 0.90109(14) 1.000 0.0471(6) . .
F17 F Uani 0.72086(15) -0.02056(14) 0.95096(13) 1.000 0.0473(5) . .
F18 F Uani 0.73499(14) -0.01966(15) 0.79302(12) 1.000 0.0473(5) . .
F19 F Uani 0.2096(2) 0.0943(2) 0.42024(15) 0.898(4) 0.0691(9) . .
F20 F Uani 0.3910(2) 0.0539(3) 0.39923(15) 0.898(4) 0.0760(13) . .
F21 F Uani 0.3332(3) -0.08366(18) 0.44015(16) 0.898(4) 0.0874(11) . .
F22 F Uani 0.25735(14) -0.15487(13) 0.91328(11) 1.000 0.0370(5) . .
F23 F Uani 0.42860(15) -0.24216(15) 0.83531(13) 1.000 0.0522(6) . .
F24 F Uani 0.2768(2) -0.24994(16) 0.79862(14) 1.000 0.0639(8) . .
C11 C Uani 0.25828(19) 0.36218(19) 0.64464(16) 1.000 0.0191(6) . .
C12 C Uani 0.1743(2) 0.47770(19) 0.64426(17) 1.000 0.0204(6) . .
C13 C Uani 0.1852(2) 0.57113(19) 0.57043(17) 1.000 0.0226(7) . .
C14 C Uani 0.2793(2) 0.5537(2) 0.49201(17) 1.000 0.0223(7) . .
C15 C Uani 0.3632(2) 0.4403(2) 0.49010(17) 1.000 0.0212(7) . .
C16 C Uani 0.3536(2) 0.3472(2) 0.56580(17) 1.000 0.0202(6) . .
C17 C Uani 0.0967(2) 0.6940(2) 0.57274(19) 1.000 0.0311(8) . .
C18 C Uani 0.4650(2) 0.4164(2) 0.40673(18) 1.000 0.0276(7) . .
C21 C Uani 0.13270(19) 0.28326(18) 0.81285(17) 1.000 0.0194(6) . .
C22 C Uani 0.0322(2) 0.29463(19) 0.77647(17) 1.000 0.0208(7) . .
C23 C Uani -0.0767(2) 0.31565(19) 0.83687(17) 1.000 0.0222(7) . .
C24 C Uani -0.0916(2) 0.3288(2) 0.93749(18) 1.000 0.0245(7) . .
C25 C Uani 0.0054(2) 0.31914(19) 0.97463(17) 1.000 0.0230(7) . .
C26 C Uani 0.1158(2) 0.29554(19) 0.91389(17) 1.000 0.0211(7) . .
C27 C Uani -0.1798(2) 0.3214(2) 0.79693(18) 1.000 0.0288(8) . .
C28 C Uani -0.0055(2) 0.3317(2) 1.08249(18) 1.000 0.0288(8) . .
C31 C Uani 0.36769(19) 0.22725(19) 0.79808(16) 1.000 0.0188(6) . .
C32 C Uani 0.3652(2) 0.31923(19) 0.83775(16) 1.000 0.0200(6) . .
C33 C Uani 0.4513(2) 0.30517(19) 0.89236(16) 1.000 0.0198(6) . .
C34 C Uani 0.5462(2) 0.1980(2) 0.90956(17) 1.000 0.0210(7) . .
C35 C Uani 0.55363(19) 0.10721(19) 0.86807(16) 1.000 0.0201(6) . .
C36 C Uani 0.46625(19) 0.1215(2) 0.81370(16) 1.000 0.0196(6) . .
C37 C Uani 0.4400(2) 0.4062(2) 0.93504(17) 1.000 0.0236(7) . .
C38 C Uani 0.6582(2) -0.0068(2) 0.87863(18) 1.000 0.0258(7) . .
C41 C Uani 0.27882(18) 0.13418(19) 0.69656(16) 1.000 0.0184(6) . .
C42 C Uani 0.2845(2) 0.1262(2) 0.59611(17) 1.000 0.0211(6) . .
C43 C Uani 0.2991(2) 0.0227(2) 0.56876(17) 1.000 0.0237(7) . .
C44 C Uani 0.3087(2) -0.0772(2) 0.64080(18) 1.000 0.0247(7) . .
C45 C Uani 0.3010(2) -0.0710(2) 0.74191(17) 1.000 0.0228(7) . .
C46 C Uani 0.28650(19) 0.0318(2) 0.76858(17) 1.000 0.0213(7) . .
C47 C Uani 0.3054(2) 0.0203(2) 0.45974(19) 1.000 0.0320(8) . .
C48 C Uani 0.3155(2) -0.1787(2) 0.82124(19) 1.000 0.0308(8) . .
B B Uani 0.2594(2) 0.2517(2) 0.73710(18) 1.000 0.0197(7) . .
F191 F Uiso 0.2082(16) -0.0064(17) 0.4539(13) 0.102(4) 0.049(5) . .
F201 F Uiso 0.3007(15) 0.1109(12) 0.3981(10) 0.102(4) 0.026(4) . .
F211 F Uiso 0.3928(15) -0.0431(18) 0.4238(12) 0.102(4) 0.039(5) . .
F111 F Uiso -0.0400(17) 0.4254(13) 1.0983(11) 0.087(4) 0.025(5) . .
F121 F Uiso 0.0877(19) 0.303(2) 1.1149(17) 0.087(4) 0.051(6) . .
F101 F Uiso -0.0856(14) 0.2864(14) 1.1442(11) 0.087(4) 0.022(4) . .
Ag1 Ag Uani 0.00000 0.50000 0.50000 1.000 0.0534(1) . .
N1 N Uani 0.1316(2) 0.4176(2) 0.38799(18) 1.000 0.0376(8) . .
C1 C Uani 0.1921(2) 0.3734(2) 0.3227(2) 1.000 0.0320(8) . .
C2 C Uani 0.2676(3) 0.3165(3) 0.2392(3) 1.000 0.0469(11) . .
Ag2 Ag Uani 0.00000 1.00000 0.00000 1.000 0.0703(2) . .
N2 N Uani 0.0072(2) 0.9947(2) 0.1500(3) 1.000 0.0557(10) . .
C3 C Uani 0.0151(3) 0.9930(3) 0.2311(3) 1.000 0.0445(10) . .
C4 C Uani 0.0249(4) 0.9915(4) 0.3337(3) 1.000 0.0577(12) . .
H221 H Uiso 0.040(2) 0.284(2) 0.709(2) 1.000 0.023(6) . .
H241 H Uiso -0.165(3) 0.342(2) 0.978(2) 1.000 0.029(7) . .
H361 H Uiso 0.474(2) 0.059(2) 0.7874(19) 1.000 0.025(6) . .
H421 H Uiso 0.278(2) 0.192(2) 0.5448(19) 1.000 0.019(6) . .
H441 H Uiso 0.320(2) -0.148(2) 0.6239(19) 1.000 0.025(6) . .
H461 H Uiso 0.280(2) 0.033(2) 0.837(2) 1.000 0.024(6) . .
H261 H Uiso 0.179(2) 0.288(2) 0.9416(18) 1.000 0.020(6) . .
H321 H Uiso 0.304(2) 0.394(2) 0.8258(18) 1.000 0.021(6) . .
H341 H Uiso 0.602(2) 0.186(2) 0.948(2) 1.000 0.023(6) . .
H121 H Uiso 0.110(2) 0.494(2) 0.697(2) 1.000 0.023(6) . .
H141 H Uiso 0.286(2) 0.618(2) 0.4423(19) 1.000 0.023(6) . .
H161 H Uiso 0.415(2) 0.273(2) 0.5628(17) 1.000 0.015(6) . .
H21 H Uiso 0.258(4) 0.368(4) 0.179(4) 1.000 0.102(16) . .
H22 H Uiso 0.246(5) 0.258(5) 0.230(4) 1.000 0.112(18) . .
H23 H Uiso 0.343(5) 0.300(4) 0.241(4) 1.000 0.108(18) . .
H41 H Uiso 0.029(5) 1.064(6) 0.344(4) 1.000 0.14(2) . .
H42 H Uiso 0.092(6) 0.943(5) 0.340(4) 1.000 0.12(2) . .
H43 H Uiso -0.024(6) 0.960(6) 0.381(5) 1.000 0.16(3) . .

loop_
_atom_type_symbol
_atom_type_description
_atom_type_scat_dispersion_real
_atom_type_scat_dispersion_imag
_atom_type_scat_source
N N 0.0061 0.0033 'International Tables Vol C Tables 4.2.6.8 and 6.1.1.4'
F F 0.0171 0.0103 'International Tables Vol C Tables 4.2.6.8 and 6.1.1.4'
B B 0.0013 0.0007 'International Tables Vol C Tables 4.2.6.8 and 6.1.1.4'
Ag Ag -0.8971 1.1015 'International Tables Vol C Tables 4.2.6.8 and 6.1.1.4'
H H 0.0000 0.0000 'International Tables Vol C Tables 4.2.6.8 and 6.1.1.4'
C C 0.0033 0.0016 'International Tables Vol C Tables 4.2.6.8 and 6.1.1.4'

loop_
_geom_angle_atom_site_label_1
_geom_angle_atom_site_label_2
_geom_angle_atom_site_label_3
_geom_angle
_geom_angle_site_symmetry_1
_geom_angle_site_symmetry_2
_geom_angle_site_symmetry_3
_geom_angle_publ_flag
N1 Ag1 N1 180.00 . . 2_566 yes
N2 Ag2 N2 180.00 . . 2_575 yes
Ag1 N1 C1 171.9(3) . . . yes
Ag2 N2 C3 177.2(3) . . . yes
C12 C11 B 124.1(2) . . . yes
C16 C11 B 119.7(2) . . . yes
C12 C11 C16 115.7(2) . . . no
C11 C12 C13 122.0(2) . . . no
C14 C13 C17 117.5(2) . . . no
C12 C13 C14 121.2(2) . . . no
C12 C13 C17 121.3(2) . . . no
C13 C14 C15 118.0(2) . . . no
C14 C15 C18 120.2(2) . . . no
C16 C15 C18 119.2(2) . . . no
C14 C15 C16 120.6(2) . . . no
C11 C16 C15 122.4(2) . . . no
F2 C17 F3 104.5(2) . . . yes
F2 C17 C13 112.0(2) . . . yes
F1 C17 C13 114.0(2) . . . yes
F1 C17 F3 107.9(2) . . . yes
F3 C17 C13 112.8(2) . . . yes
F1 C17 F2 105.0(2) . . . yes
F4 C18 F5 107.08(19) . . . yes
F4 C18 F6 106.4(2) . . . yes
F5 C18 F6 105.39(19) . . . yes
F4 C18 C15 113.1(2) . . . yes
F5 C18 C15 112.0(2) . . . yes
F6 C18 C15 112.4(2) . . . yes
C22 C21 B 118.8(2) . . . yes
C26 C21 B 125.5(2) . . . yes
C22 C21 C26 115.7(2) . . . no
C21 C22 C23 122.5(2) . . . no
C22 C23 C24 120.8(2) . . . no
C22 C23 C27 120.8(2) . . . no
C24 C23 C27 118.4(2) . . . no
C23 C24 C25 117.9(2) . . . no
C24 C25 C28 120.0(2) . . . no
C26 C25 C28 118.8(2) . . . no
C24 C25 C26 121.1(2) . . . no
C21 C26 C25 122.1(2) . . . no
F8 C27 C23 113.1(2) . . . yes
F9 C27 C23 113.1(2) . . . yes
F7 C27 F8 105.7(2) . . . yes
F7 C27 C23 112.0(2) . . . yes
F7 C27 F9 105.5(2) . . . yes
F8 C27 F9 106.8(2) . . . yes
F10 C28 F11 103.4(2) . . . yes
F10 C28 F12 110.1(3) . . . yes
F101 C28 C25 109.8(7) . . . yes
F111 C28 C25 117.2(8) . . . yes
F121 C28 C25 116.0(11) . . . yes
F101 C28 F111 104.1(12) . . . yes
F101 C28 F121 116.2(13) . . . yes
F11 C28 C25 112.5(2) . . . yes
F12 C28 C25 112.6(2) . . . yes
F111 C28 F121 92.0(16) . . . yes
F10 C28 C25 113.6(2) . . . yes
F11 C28 F12 103.7(3) . . . yes
C36 C31 B 125.7(2) . . . yes
C32 C31 B 118.9(2) . . . yes
C32 C31 C36 115.4(2) . . . no
C31 C32 C33 122.6(2) . . . no
C32 C33 C34 120.7(2) . . . no
C32 C33 C37 119.3(2) . . . no
C34 C33 C37 120.0(2) . . . no
C33 C34 C35 118.0(2) . . . no
C36 C35 C38 119.1(2) . . . no
C34 C35 C38 119.9(2) . . . no
C34 C35 C36 121.0(2) . . . no
C31 C36 C35 122.1(2) . . . no
F13 C37 F14 105.8(2) . . . yes
F15 C37 C33 112.9(2) . . . yes
F13 C37 C33 112.3(2) . . . yes
F13 C37 F15 105.8(2) . . . yes
F14 C37 F15 106.3(2) . . . yes
F14 C37 C33 113.2(2) . . . yes
F16 C38 F18 105.15(19) . . . yes
F16 C38 C35 113.4(2) . . . yes
F16 C38 F17 105.9(2) . . . yes
F17 C38 C35 113.4(2) . . . yes
F17 C38 F18 105.7(2) . . . yes
F18 C38 C35 112.4(2) . . . yes
C42 C41 B 126.1(2) . . . yes
C46 C41 B 118.37(19) . . . yes
C42 C41 C46 115.4(2) . . . no
C41 C42 C43 122.2(2) . . . no
C42 C43 C44 121.1(2) . . . no
C44 C43 C47 119.6(2) . . . no
C42 C43 C47 119.3(2) . . . no
C43 C44 C45 117.9(2) . . . no
C46 C45 C48 120.0(2) . . . no
C44 C45 C48 119.2(2) . . . no
C44 C45 C46 120.8(2) . . . no
C41 C46 C45 122.6(2) . . . no
F19 C47 F20 102.9(2) . . . yes
F19 C47 F21 109.0(3) . . . yes
F191 C47 C43 106.1(7) . . . yes
F201 C47 C43 116.8(7) . . . yes
F211 C47 C43 115.8(9) . . . yes
F191 C47 F201 108.8(12) . . . yes
F191 C47 F211 111.1(13) . . . yes
F20 C47 C43 112.4(2) . . . yes
F21 C47 C43 114.7(2) . . . yes
F201 C47 F211 98.1(12) . . . yes
F19 C47 C43 113.6(2) . . . yes
F20 C47 F21 103.1(3) . . . yes
F22 C48 F24 106.3(2) . . . yes
F22 C48 C45 113.02(19) . . . yes
F23 C48 F24 106.6(2) . . . yes
F23 C48 C45 112.2(2) . . . yes
F22 C48 F23 105.3(2) . . . yes
F24 C48 C45 112.8(2) . . . yes
C11 C12 H121 119.7(15) . . . no
C13 C12 H121 118.2(15) . . . no
C15 C14 H141 121.5(15) . . . no
C13 C14 H141 120.5(15) . . . no
C11 C16 H161 120.5(15) . . . no
C15 C16 H161 117.0(15) . . . no
C21 C22 H221 118.8(17) . . . no
C23 C22 H221 118.7(17) . . . no
C25 C24 H241 122(2) . . . no
C23 C24 H241 120(2) . . . no
C21 C26 H261 119.1(15) . . . no
C25 C26 H261 118.8(15) . . . no
C33 C32 H321 117.9(16) . . . no
C31 C32 H321 119.5(16) . . . no
C33 C34 H341 122.0(15) . . . no
C35 C34 H341 120.0(15) . . . no
C31 C36 H361 119.3(17) . . . no
C35 C36 H361 118.6(17) . . . no
C43 C42 H421 118.3(15) . . . no
C41 C42 H421 119.5(15) . . . no
C45 C44 H441 119.7(15) . . . no
C43 C44 H441 122.5(15) . . . no
C41 C46 H461 119.2(15) . . . no
C45 C46 H461 118.2(15) . . . no
N1 C1 C2 179.0(3) . . . yes
C1 C2 H21 111(3) . . . no
H21 C2 H22 104(5) . . . no
H22 C2 H23 119(5) . . . no
C1 C2 H22 112(4) . . . no
C1 C2 H23 111(3) . . . no
H21 C2 H23 99(5) . . . no
N2 C3 C4 179.7(4) . . . yes
C3 C4 H41 114(3) . . . no
C3 C4 H42 102(4) . . . no
H41 C4 H43 118(6) . . . no
H42 C4 H43 105(6) . . . no
C3 C4 H43 112(5) . . . no
H41 C4 H42 102(6) . . . no
C11 B C41 113.00(17) . . . yes
C31 B C41 111.47(18) . . . yes
C21 B C31 110.94(18) . . . yes
C21 B C41 105.17(19) . . . yes
C11 B C21 111.57(18) . . . yes
C11 B C31 104.84(19) . . . yes

loop_
_geom_bond_atom_site_label_1
_geom_bond_atom_site_label_2
_geom_bond_distance
_geom_bond_site_symmetry_1
_geom_bond_site_symmetry_2
_geom_bond_publ_flag
Ag1 N1 2.097(2) . . yes
Ag2 N2 2.066(4) . . yes
F1 C17 1.331(3) . . yes
F2 C17 1.357(3) . . yes
F3 C17 1.336(3) . . yes
F4 C18 1.332(3) . . yes
F5 C18 1.337(3) . . yes
F6 C18 1.345(3) . . yes
F7 C27 1.339(3) . . yes
F8 C27 1.336(3) . . yes
F9 C27 1.334(3) . . yes
F10 C28 1.309(4) . . yes
F11 C28 1.344(4) . . yes
F12 C28 1.306(3) . . yes
F13 C37 1.324(3) . . yes
F14 C37 1.327(3) . . yes
F15 C37 1.319(3) . . yes
F16 C38 1.337(3) . . yes
F17 C38 1.339(3) . . yes
F18 C38 1.337(3) . . yes
F19 C47 1.306(4) . . yes
F20 C47 1.357(4) . . yes
F21 C47 1.308(3) . . yes
F22 C48 1.346(3) . . yes
F23 C48 1.335(3) . . yes
F24 C48 1.329(4) . . yes
F101 C28 1.389(18) . . yes
F111 C28 1.150(16) . . yes
F121 C28 1.22(3) . . yes
F191 C47 1.43(2) . . yes
F201 C47 1.234(14) . . yes
F211 C47 1.14(2) . . yes
N1 C1 1.133(4) . . yes
N2 C3 1.135(6) . . yes
C11 B 1.637(3) . . yes
C11 C16 1.402(3) . . no
C11 C12 1.402(3) . . no
C12 C13 1.389(3) . . no
C13 C14 1.388(3) . . no
C13 C17 1.492(3) . . no
C14 C15 1.385(3) . . no
C15 C18 1.490(4) . . no
C15 C16 1.394(3) . . no
C21 C22 1.404(4) . . no
C21 C26 1.395(3) . . no
C21 B 1.642(4) . . yes
C22 C23 1.386(4) . . no
C23 C27 1.490(4) . . no
C23 C24 1.396(3) . . no
C24 C25 1.377(4) . . no
C25 C26 1.400(4) . . no
C25 C28 1.500(3) . . no
C31 B 1.639(4) . . yes
C31 C36 1.398(3) . . no
C31 C32 1.407(3) . . no
C32 C33 1.382(4) . . no
C33 C34 1.388(3) . . no
C33 C37 1.495(3) . . no
C34 C35 1.383(3) . . no
C35 C38 1.490(3) . . no
C35 C36 1.393(4) . . no
C41 B 1.641(3) . . yes
C41 C42 1.393(3) . . no
C41 C46 1.405(3) . . no
C42 C43 1.397(3) . . no
C43 C47 1.489(3) . . no
C43 C44 1.378(3) . . no
C44 C45 1.390(3) . . no
C45 C48 1.491(3) . . no
C45 C46 1.384(3) . . no
C12 H121 0.94(3) . . no
C14 H141 0.95(2) . . no
C16 H161 0.94(2) . . no
C22 H221 0.95(3) . . no
C24 H241 0.93(3) . . no
C26 H261 0.92(3) . . no
C32 H321 0.94(2) . . no
C34 H341 0.91(3) . . no
C36 H361 0.92(2) . . no
C42 H421 0.94(2) . . no
C44 H441 0.94(2) . . no
C46 H461 0.93(3) . . no
C1 C2 1.445(5) . . no
C2 H23 0.89(7) . . no
C2 H21 0.91(5) . . no
C2 H22 0.94(6) . . no
C3 C4 1.437(6) . . no
C4 H41 1.00(7) . . no
C4 H42 0.81(7) . . no
C4 H43 0.93(7) . . no
